data_7210361
loop_
_publ_author_name
'Wang, Xiu-Li'
'Sui, Fang-Fang'
'Lin, Hong-Yan'
'Xu, Chuang'
'Liu, Guo-Cheng'
'Zhang, Ju-Wen'
'Tian, Ai-Xiang'

_publ_section_title
;
 Role of aromatic dicarboxylates in the structural diversity of cobalt(ii)
 and copper(ii) coordination polymers containing a flexible
 N,N&#x2032;-di(3-pyridyl)octanediamide ligand
;
_journal_issue 36
_journal_name_full CrystEngComm
_journal_page_first 7274
_journal_paper_doi 10.1039/c3ce40825f
_journal_volume 15
_journal_year 2013
_chemical_formula_moiety 'C35 H39 Co N6 O8'
_chemical_formula_sum 'C35 H39 Co N6 O8'
_chemical_formula_weight 730.65
_chemical_name_systematic
; 
 ? 
;
_space_group_IT_number 15
_symmetry_cell_setting monoclinic
_symmetry_space_group_name_Hall '-C 2yc'
_symmetry_space_group_name_H-M 'C 1 2/c 1'
_atom_sites_solution_hydrogens geom
_atom_sites_solution_primary direct
_atom_sites_solution_secondary difmap
_audit_creation_method SHELXL-97
_cell_angle_alpha 90.00
_cell_angle_beta 94.2070(10)
_cell_angle_gamma 90.00
_cell_formula_units_Z 8
_cell_length_a 43.577(3)
_cell_length_b 7.6541(5)
_cell_length_c 21.0472(13)
_cell_measurement_temperature 296(2)
_cell_measurement_theta_max 26.820
_cell_measurement_theta_min 2.13
_cell_volume 7001.2(8)
_computing_cell_refinement 'Bruker SAINT'
_computing_data_collection 'Bruker APEX2'
_computing_data_reduction 'Bruker SAINT'
_computing_molecular_graphics 'Bruker SHELXTL'
_computing_publication_material 'Bruker SHELXTL'
_computing_structure_refinement 'SHELXL-97 (Sheldrick, 2008)'
_computing_structure_solution 'SHELXS-97 (Sheldrick, 2008)'
_diffrn_ambient_temperature 296(2)
_diffrn_measured_fraction_theta_full 0.989
_diffrn_measured_fraction_theta_max 0.989
_diffrn_measurement_device_type 'Bruker APEX-II CCD'
_diffrn_measurement_method '\f and \w scans'
_diffrn_radiation_monochromator graphite
_diffrn_radiation_source 'fine-focus sealed tube'
_diffrn_radiation_type MoK\a
_diffrn_radiation_wavelength 0.71073
_diffrn_reflns_av_R_equivalents 0.0282
_diffrn_reflns_av_sigmaI/netI 0.0364
_diffrn_reflns_limit_h_max 54
_diffrn_reflns_limit_h_min -50
_diffrn_reflns_limit_k_max 9
_diffrn_reflns_limit_k_min -8
_diffrn_reflns_limit_l_max 25
_diffrn_reflns_limit_l_min -26
_diffrn_reflns_number 20307
_diffrn_reflns_theta_full 26.82
_diffrn_reflns_theta_max 26.82
_diffrn_reflns_theta_min 0.94
_exptl_absorpt_coefficient_mu 0.550
_exptl_absorpt_correction_T_max 0.867
_exptl_absorpt_correction_T_min 0.829
_exptl_absorpt_correction_type multi-scan
_exptl_absorpt_process_details ' SADABS, Sheldrick, 1996'
_exptl_crystal_colour pink
_exptl_crystal_density_diffrn 1.386
_exptl_crystal_density_method 'not measured'
_exptl_crystal_description block
_exptl_crystal_F_000 3056
_exptl_crystal_size_max 0.34
_exptl_crystal_size_mid 0.29
_exptl_crystal_size_min 0.26
_platon_squeeze_details
;
;
_refine_diff_density_max 0.454
_refine_diff_density_min -0.495
_refine_diff_density_rms 0.147
_refine_ls_extinction_method none
_refine_ls_goodness_of_fit_ref 1.070
_refine_ls_hydrogen_treatment mixed
_refine_ls_matrix_type full
_refine_ls_number_parameters 459
_refine_ls_number_reflns 7510
_refine_ls_number_restraints 0
_refine_ls_restrained_S_all 1.070
_refine_ls_R_factor_all 0.0580
_refine_ls_R_factor_gt 0.0408
_refine_ls_shift/su_max 0.004
_refine_ls_shift/su_mean 0.000
_refine_ls_structure_factor_coef Fsqd
_refine_ls_weighting_details 'calc w=1/[\s^2^(Fo^2^)+(0.0589P)^2^+2.0376P] where P=(Fo^2^+2Fc^2^)/3'
_refine_ls_weighting_scheme calc
_refine_ls_wR_factor_gt 0.1035
_refine_ls_wR_factor_ref 0.1102
_reflns_number_gt 5774
_reflns_number_total 7429
_reflns_threshold_expression >2sigma(I)
_cod_data_source_file c3ce40825f.txt
_cod_data_source_block compound1
_cod_depositor_comments
;
The following automatic conversions were performed:

'_symmetry_cell_setting' value 'Monoclinic' changed to 'monoclinic'
according to /home/saulius/struct/CIF-dictionaries/cif_core.dic
dictionary named 'cif_core.dic' version 2.4.2 from 2011-04-26.

Automatic conversion script
Id: cif_fix_values 1891 2012-01-12 08:04:46Z andrius 
;
_cod_original_sg_symbol_H-M 'C 2/c '
_cod_database_code 7210361

loop_
_symmetry_equiv_pos_as_xyz
'x, y, z'
'-x, y, -z+1/2'
'x+1/2, y+1/2, z'
'-x+1/2, y+1/2, -z+1/2'
'-x, -y, -z'
'x, -y, z-1/2'
'-x+1/2, -y+1/2, -z'
'x+1/2, -y+1/2, z-1/2'

loop_
_atom_site_label
_atom_site_type_symbol
_atom_site_fract_x
_atom_site_fract_y
_atom_site_fract_z
_atom_site_U_iso_or_equiv
_atom_site_adp_type
_atom_site_occupancy
_atom_site_symmetry_multiplicity
_atom_site_calc_flag
_atom_site_refinement_flags
Co1 Co 0.668476(6) 0.29681(3) 0.178291(13) 0.02083(9) Uani 1 1 d .
N1 N 0.71757(4) 0.2434(2) 0.18065(8) 0.0227(4) Uani 1 1 d .
O1 O 0.72198(4) -0.2427(2) 0.10312(9) 0.0449(5) Uani 1 1 d .
C1 C 0.73903(5) 0.3528(3) 0.20609(10) 0.0276(5) Uani 1 1 d .
H1A H 0.7328 0.4566 0.2241 0.033 Uiso 1 1 calc R
O1W O 0.67662(4) 0.5683(2) 0.16358(9) 0.0340(4) Uani 1 1 d .
H1WA H 0.6715(7) 0.642(5) 0.1895(16) 0.070(11) Uiso 1 1 d .
H1WB H 0.6904(7) 0.612(4) 0.1458(14) 0.052(9) Uiso 1 1 d .
N2 N 0.76777(4) -0.1061(2) 0.12449(8) 0.0240(4) Uani 1 1 d .
H2B H 0.7873 -0.1169 0.1219 0.029 Uiso 1 1 calc R
C2 C 0.77020(5) 0.3175(3) 0.20667(10) 0.0286(5) Uani 1 1 d .
H2A H 0.7845 0.3954 0.2255 0.034 Uiso 1 1 calc R
O2 O 0.50389(5) 0.1555(3) 0.12681(17) 0.1040(11) Uani 1 1 d .
O3 O 0.40176(4) -0.8678(3) -0.05077(10) 0.0549(5) Uani 1 1 d .
N3 N 0.61883(4) 0.3498(2) 0.16475(8) 0.0271(4) Uani 1 1 d .
C3 C 0.77979(5) 0.1653(3) 0.17901(10) 0.0252(5) Uani 1 1 d .
H3A H 0.8006 0.1404 0.1781 0.030 Uiso 1 1 calc R
O4 O 0.66366(3) 0.03491(19) 0.20123(7) 0.0298(3) Uani 1 1 d .
C4 C 0.75777(4) 0.0495(2) 0.15247(9) 0.0206(4) Uani 1 1 d .
N4 N 0.55274(4) 0.0875(3) 0.10795(11) 0.0421(5) Uani 1 1 d .
H4A H 0.5638 0.0091 0.0912 0.051 Uiso 1 1 calc R
O5 O 0.65434(4) -0.2110(2) 0.25227(8) 0.0378(4) Uani 1 1 d .
N5 N 0.36393(4) -0.8490(3) 0.01757(9) 0.0341(5) Uani 1 1 d .
H5B H 0.3553 -0.7853 0.0448 0.041 Uiso 1 1 calc R
C5 C 0.72680(5) 0.0936(3) 0.15474(9) 0.0227(4) Uani 1 1 d .
H5A H 0.7120 0.0162 0.1376 0.027 Uiso 1 1 calc R
O6 O 0.66512(4) 0.3179(2) 0.37701(7) 0.0318(4) Uani 1 1 d .
C6 C 0.75002(5) -0.2406(3) 0.10129(10) 0.0258(5) Uani 1 1 d .
N6 N 0.33508(4) -1.2291(2) -0.07597(8) 0.0250(4) Uani 1 1 d .
O7 O 0.67183(3) 0.3491(2) 0.27453(7) 0.0308(4) Uani 1 1 d .
C7 C 0.76702(5) -0.3878(3) 0.07109(11) 0.0284(5) Uani 1 1 d .
H7A H 0.7813 -0.4406 0.1030 0.034 Uiso 1 1 calc R
H7B H 0.7788 -0.3406 0.0377 0.034 Uiso 1 1 calc R
C8 C 0.74516(5) -0.5271(3) 0.04298(10) 0.0255(5) Uani 1 1 d .
H8A H 0.7312 -0.4738 0.0106 0.031 Uiso 1 1 calc R
H8B H 0.7330 -0.5710 0.0763 0.031 Uiso 1 1 calc R
C9 C 0.76122(5) -0.6804(3) 0.01342(10) 0.0257(5) Uani 1 1 d .
H9A H 0.7754 -0.7331 0.0455 0.031 Uiso 1 1 calc R
H9B H 0.7731 -0.6374 -0.0205 0.031 Uiso 1 1 calc R
C10 C 0.60031(5) 0.2214(3) 0.14161(10) 0.0287(5) Uani 1 1 d .
H10A H 0.6093 0.1160 0.1312 0.034 Uiso 1 1 calc R
C11 C 0.60548(5) 0.5008(3) 0.17972(13) 0.0393(6) Uani 1 1 d .
H11A H 0.6178 0.5914 0.1964 0.047 Uiso 1 1 calc R
C12 C 0.57423(6) 0.5260(4) 0.17131(15) 0.0551(8) Uani 1 1 d .
H12A H 0.5658 0.6327 0.1821 0.066 Uiso 1 1 calc R
C13 C 0.55527(6) 0.3936(4) 0.14695(15) 0.0501(7) Uani 1 1 d .
H13A H 0.5341 0.4100 0.1406 0.060 Uiso 1 1 calc R
C14 C 0.56858(5) 0.2363(3) 0.13222(12) 0.0332(5) Uani 1 1 d .
C15 C 0.52233(6) 0.0530(4) 0.10777(16) 0.0545(8) Uani 1 1 d .
C16 C 0.51373(6) -0.1267(4) 0.08161(19) 0.0654(10) Uani 1 1 d .
H16A H 0.5214 -0.1381 0.0397 0.078 Uiso 1 1 calc R
H16B H 0.5240 -0.2141 0.1089 0.078 Uiso 1 1 calc R
C17 C 0.47989(6) -0.1645(4) 0.07644(16) 0.0561(8) Uani 1 1 d .
H17A H 0.4695 -0.0788 0.0485 0.067 Uiso 1 1 calc R
H17B H 0.4720 -0.1528 0.1182 0.067 Uiso 1 1 calc R
C18 C 0.47249(6) -0.3465(4) 0.05075(16) 0.0551(8) Uani 1 1 d .
H18A H 0.4812 -0.3592 0.0098 0.066 Uiso 1 1 calc R
H18B H 0.4824 -0.4318 0.0796 0.066 Uiso 1 1 calc R
C19 C 0.43846(6) -0.3863(4) 0.04258(14) 0.0472(7) Uani 1 1 d .
H19A H 0.4286 -0.3033 0.0128 0.057 Uiso 1 1 calc R
H19B H 0.4296 -0.3708 0.0832 0.057 Uiso 1 1 calc R
C20 C 0.43150(5) -0.5706(3) 0.01851(13) 0.0403(6) Uani 1 1 d .
H20A H 0.4396 -0.6545 0.0500 0.048 Uiso 1 1 calc R
H20B H 0.4416 -0.5902 -0.0204 0.048 Uiso 1 1 calc R
C21 C 0.39698(5) -0.5988(3) 0.00567(12) 0.0371(6) Uani 1 1 d .
H21A H 0.3868 -0.5655 0.0433 0.045 Uiso 1 1 calc R
H21B H 0.3895 -0.5223 -0.0288 0.045 Uiso 1 1 calc R
C22 C 0.38819(5) -0.7835(3) -0.01159(12) 0.0358(5) Uani 1 1 d .
C23 C 0.35240(5) -1.0202(3) 0.00429(10) 0.0296(5) Uani 1 1 d .
C24 C 0.34912(5) -1.1415(3) 0.05192(11) 0.0358(5) Uani 1 1 d .
H24A H 0.3538 -1.1127 0.0945 0.043 Uiso 1 1 calc R
C25 C 0.33863(5) -1.3071(3) 0.03477(11) 0.0350(5) Uani 1 1 d .
H25A H 0.3357 -1.3906 0.0658 0.042 Uiso 1 1 calc R
C26 C 0.33266(5) -1.3468(3) -0.02905(11) 0.0306(5) Uani 1 1 d .
H26A H 0.3267 -1.4601 -0.0401 0.037 Uiso 1 1 calc R
C27 C 0.34405(5) -1.0672(3) -0.05844(10) 0.0271(5) Uani 1 1 d .
H27A H 0.3447 -0.9821 -0.0899 0.033 Uiso 1 1 calc R
C28 C 0.60031(5) 0.2723(4) 0.32769(12) 0.0425(6) Uani 1 1 d .
H28A H 0.6018 0.3795 0.3484 0.051 Uiso 1 1 calc R
C29 C 0.57204(6) 0.1902(4) 0.31982(14) 0.0580(8) Uani 1 1 d .
H29A H 0.5546 0.2444 0.3333 0.070 Uiso 1 1 calc R
C30 C 0.56996(6) 0.0273(5) 0.29181(14) 0.0591(9) Uani 1 1 d .
H30A H 0.5511 -0.0303 0.2874 0.071 Uiso 1 1 calc R
C31 C 0.59567(5) -0.0496(4) 0.27050(12) 0.0424(6) Uani 1 1 d .
H31A H 0.5941 -0.1610 0.2529 0.051 Uiso 1 1 calc R
C32 C 0.62424(5) 0.0352(3) 0.27456(10) 0.0266(5) Uani 1 1 d .
C33 C 0.62662(5) 0.1977(3) 0.30523(10) 0.0254(5) Uani 1 1 d .
C34 C 0.65675(5) 0.2941(3) 0.31919(10) 0.0239(4) Uani 1 1 d .
C35 C 0.64970(5) -0.0531(3) 0.24138(10) 0.0245(4) Uani 1 1 d .

loop_
_atom_site_aniso_label
_atom_site_aniso_U_11
_atom_site_aniso_U_22
_atom_site_aniso_U_33
_atom_site_aniso_U_23
_atom_site_aniso_U_13
_atom_site_aniso_U_12
Co1 0.02079(15) 0.02053(15) 0.02138(15) -0.00226(11) 0.00299(11) -0.00129(11)
N1 0.0258(9) 0.0234(9) 0.0191(9) -0.0014(7) 0.0030(7) 0.0010(7)
O1 0.0269(9) 0.0340(9) 0.0761(13) -0.0206(9) 0.0196(9) -0.0059(7)
C1 0.0335(12) 0.0245(11) 0.0243(11) -0.0074(9) 0.0001(9) 0.0028(9)
O1W 0.0379(10) 0.0239(9) 0.0419(10) -0.0022(8) 0.0142(8) -0.0048(7)
N2 0.0202(8) 0.0216(9) 0.0304(10) -0.0069(7) 0.0025(7) 0.0014(7)
C2 0.0274(11) 0.0286(12) 0.0287(11) -0.0069(9) -0.0039(9) -0.0047(9)
O2 0.0326(11) 0.0794(17) 0.203(3) -0.075(2) 0.0287(15) -0.0153(11)
O3 0.0445(11) 0.0555(12) 0.0680(13) -0.0328(10) 0.0269(10) -0.0149(9)
N3 0.0247(9) 0.0286(10) 0.0278(10) -0.0018(8) 0.0017(8) -0.0019(8)
C3 0.0223(10) 0.0264(11) 0.0268(11) 0.0000(9) 0.0007(9) 0.0018(9)
O4 0.0333(8) 0.0235(8) 0.0341(9) -0.0006(7) 0.0131(7) -0.0002(7)
C4 0.0260(10) 0.0191(10) 0.0168(10) -0.0011(8) 0.0014(8) -0.0002(8)
N4 0.0237(10) 0.0398(12) 0.0628(14) -0.0202(11) 0.0023(9) -0.0043(9)
O5 0.0415(9) 0.0218(8) 0.0506(10) 0.0023(7) 0.0079(8) -0.0007(7)
N5 0.0331(10) 0.0378(11) 0.0320(10) -0.0145(9) 0.0072(8) -0.0068(9)
C5 0.0246(10) 0.0214(10) 0.0222(10) -0.0015(8) 0.0026(8) -0.0019(8)
O6 0.0340(8) 0.0398(9) 0.0214(8) -0.0022(7) 0.0010(6) -0.0071(7)
C6 0.0300(12) 0.0201(10) 0.0278(11) -0.0021(8) 0.0053(9) -0.0022(9)
N6 0.0197(8) 0.0285(10) 0.0269(9) -0.0017(8) 0.0018(7) -0.0004(7)
O7 0.0330(8) 0.0369(9) 0.0230(8) -0.0054(7) 0.0063(7) -0.0111(7)
C7 0.0282(11) 0.0212(11) 0.0367(12) -0.0047(9) 0.0077(9) -0.0009(9)
C8 0.0301(11) 0.0205(10) 0.0263(11) -0.0036(9) 0.0047(9) -0.0014(9)
C9 0.0317(12) 0.0202(10) 0.0259(11) -0.0032(8) 0.0062(9) -0.0021(9)
C10 0.0242(11) 0.0289(12) 0.0329(12) -0.0057(10) 0.0017(9) 0.0000(9)
C11 0.0284(12) 0.0321(13) 0.0565(16) -0.0124(12) -0.0039(11) -0.0013(10)
C12 0.0347(14) 0.0367(15) 0.092(2) -0.0217(15) -0.0082(14) 0.0080(12)
C13 0.0238(12) 0.0435(15) 0.081(2) -0.0175(15) -0.0094(13) 0.0049(11)
C14 0.0259(11) 0.0345(13) 0.0388(13) -0.0078(10) -0.0014(10) -0.0036(10)
C15 0.0282(13) 0.0480(17) 0.088(2) -0.0233(16) 0.0079(14) -0.0065(12)
C16 0.0337(15) 0.0465(17) 0.115(3) -0.0269(18) 0.0013(16) -0.0099(13)
C17 0.0344(14) 0.0579(19) 0.077(2) -0.0240(16) 0.0109(14) -0.0164(13)
C18 0.0355(14) 0.0476(17) 0.083(2) -0.0175(15) 0.0070(14) -0.0126(13)
C19 0.0381(14) 0.0454(16) 0.0592(18) -0.0159(13) 0.0099(13) -0.0132(12)
C20 0.0348(13) 0.0392(14) 0.0472(15) -0.0089(12) 0.0045(11) -0.0078(11)
C21 0.0335(12) 0.0379(14) 0.0406(14) -0.0094(11) 0.0066(11) -0.0058(11)
C22 0.0299(12) 0.0410(14) 0.0367(13) -0.0120(11) 0.0045(10) -0.0051(11)
C23 0.0235(11) 0.0345(12) 0.0312(12) -0.0090(10) 0.0055(9) -0.0018(9)
C24 0.0375(13) 0.0476(14) 0.0224(11) -0.0062(10) 0.0019(10) 0.0012(11)
C25 0.0363(13) 0.0392(13) 0.0301(12) 0.0058(10) 0.0064(10) 0.0056(11)
C26 0.0237(11) 0.0313(12) 0.0371(13) -0.0028(10) 0.0045(10) -0.0005(9)
C27 0.0261(11) 0.0303(12) 0.0251(11) -0.0024(9) 0.0029(9) -0.0032(9)
C28 0.0324(13) 0.0550(16) 0.0406(14) -0.0161(12) 0.0073(11) 0.0056(12)
C29 0.0290(14) 0.092(3) 0.0543(18) -0.0212(17) 0.0129(13) 0.0020(15)
C30 0.0293(14) 0.090(2) 0.0593(19) -0.0142(17) 0.0135(13) -0.0217(15)
C31 0.0340(13) 0.0484(16) 0.0458(15) -0.0075(12) 0.0102(11) -0.0166(12)
C32 0.0262(11) 0.0290(11) 0.0252(11) 0.0023(9) 0.0048(9) -0.0043(9)
C33 0.0253(11) 0.0312(12) 0.0200(10) 0.0006(9) 0.0034(8) 0.0007(9)
C34 0.0274(11) 0.0188(10) 0.0255(11) -0.0041(9) 0.0021(9) 0.0040(9)
C35 0.0245(10) 0.0229(11) 0.0256(11) -0.0023(9) -0.0011(9) -0.0049(9)

loop_
_atom_type_symbol
_atom_type_description
_atom_type_scat_dispersion_real
_atom_type_scat_dispersion_imag
_atom_type_scat_source
C C 0.0033 0.0016 'International Tables Vol C Tables 4.2.6.8 and 6.1.1.4'
H H 0.0000 0.0000 'International Tables Vol C Tables 4.2.6.8 and 6.1.1.4'
N N 0.0061 0.0033 'International Tables Vol C Tables 4.2.6.8 and 6.1.1.4'
O O 0.0106 0.0060 'International Tables Vol C Tables 4.2.6.8 and 6.1.1.4'
Co Co 0.3494 0.9721 'International Tables Vol C Tables 4.2.6.8 and 6.1.1.4'

loop_
_geom_angle_atom_site_label_1
_geom_angle_atom_site_label_2
_geom_angle_atom_site_label_3
_geom_angle
_geom_angle_site_symmetry_3
O7 Co1 O4 87.70(6) .
O7 Co1 O1W 87.30(7) .
O4 Co1 O1W 173.94(7) .
O7 Co1 N1 90.88(6) .
O4 Co1 N1 85.93(6) .
O1W Co1 N1 90.72(7) .
O7 Co1 N3 95.16(6) .
O4 Co1 N3 95.34(6) .
O1W Co1 N3 88.53(7) .
N1 Co1 N3 173.88(6) .
O7 Co1 N6 177.64(6) 5_645
O4 Co1 N6 89.96(6) 5_645
O1W Co1 N6 95.01(7) 5_645
N1 Co1 N6 88.67(6) 5_645
N3 Co1 N6 85.34(6) 5_645
C1 N1 C5 118.39(18) .
C1 N1 Co1 123.29(14) .
C5 N1 Co1 118.32(14) .
N1 C1 C2 122.54(19) .
C6 N2 C4 127.23(17) .
C3 C2 C1 119.2(2) .
C10 N3 C11 117.16(19) .
C10 N3 Co1 118.20(14) .
C11 N3 Co1 124.61(15) .
C2 C3 C4 119.00(19) .
C35 O4 Co1 136.74(13) .
C3 C4 C5 118.19(18) .
C3 C4 N2 118.65(18) .
C5 C4 N2 123.16(18) .
C15 N4 C14 127.8(2) .
C22 N5 C23 121.78(19) .
N1 C5 C4 122.62(19) .
O1 C6 N2 122.83(19) .
O1 C6 C7 121.56(19) .
N2 C6 C7 115.59(18) .
C27 N6 C26 116.91(19) .
C27 N6 Co1 118.83(14) 5_645
C26 N6 Co1 123.68(15) 5_645
C34 O7 Co1 131.81(14) .
C6 C7 C8 111.94(17) .
C7 C8 C9 113.95(17) .
C8 C9 C9 112.8(2) 7_635
N3 C10 C14 124.0(2) .
N3 C11 C12 122.3(2) .
C11 C12 C13 120.3(2) .
C14 C13 C12 118.2(2) .
C13 C14 C10 118.1(2) .
C13 C14 N4 125.7(2) .
C10 C14 N4 116.2(2) .
O2 C15 N4 123.1(2) .
O2 C15 C16 123.7(2) .
N4 C15 C16 113.2(2) .
C17 C16 C15 114.6(2) .
C16 C17 C18 112.6(2) .
C19 C18 C17 114.0(2) .
C18 C19 C20 113.3(2) .
C19 C20 C21 111.1(2) .
C22 C21 C20 114.0(2) .
O3 C22 N5 122.5(2) .
O3 C22 C21 121.9(2) .
N5 C22 C21 115.6(2) .
C24 C23 C27 118.8(2) .
C24 C23 N5 122.0(2) .
C27 C23 N5 119.2(2) .
C23 C24 C25 118.4(2) .
C26 C25 C24 119.3(2) .
N6 C26 C25 123.1(2) .
N6 C27 C23 123.4(2) .
C29 C28 C33 121.4(2) .
C30 C29 C28 119.5(2) .
C31 C30 C29 119.9(2) .
C30 C31 C32 121.7(2) .
C31 C32 C33 118.3(2) .
C31 C32 C35 116.3(2) .
C33 C32 C35 125.26(18) .
C28 C33 C32 119.0(2) .
C28 C33 C34 117.22(19) .
C32 C33 C34 123.69(18) .
O6 C34 O7 122.97(19) .
O6 C34 C33 116.33(18) .
O7 C34 C33 120.69(18) .
O5 C35 O4 123.9(2) .
O5 C35 C32 117.64(19) .
O4 C35 C32 118.27(18) .

loop_
_geom_bond_atom_site_label_1
_geom_bond_atom_site_label_2
_geom_bond_distance
_geom_bond_site_symmetry_2
Co1 O7 2.0593(14) .
Co1 O4 2.0762(15) .
Co1 O1W 2.1345(17) .
Co1 N1 2.1752(17) .
Co1 N3 2.1988(17) .
Co1 N6 2.2092(18) 5_645
N1 C1 1.338(3) .
N1 C5 1.344(3) .
O1 C6 1.225(3) .
C1 C2 1.384(3) .
N2 C6 1.357(3) .
N2 C4 1.412(2) .
C2 C3 1.381(3) .
O2 C15 1.212(3) .
O3 C22 1.232(3) .
N3 C10 1.340(3) .
N3 C11 1.342(3) .
C3 C4 1.392(3) .
O4 C35 1.270(2) .
C4 C5 1.395(3) .
N4 C15 1.351(3) .
N4 C14 1.408(3) .
O5 C35 1.244(2) .
N5 C22 1.357(3) .
N5 C23 1.424(3) .
O6 C34 1.258(2) .
C6 C7 1.513(3) .
N6 C27 1.343(3) .
N6 C26 1.346(3) .
N6 Co1 2.2093(18) 5_645
O7 C34 1.258(2) .
C7 C8 1.521(3) .
C8 C9 1.522(3) .
C9 C9 1.527(4) 7_635
C10 C14 1.387(3) .
C11 C12 1.374(3) .
C12 C13 1.382(3) .
C13 C14 1.381(3) .
C15 C16 1.518(4) .
C16 C17 1.499(4) .
C17 C18 1.520(4) .
C18 C19 1.511(3) .
C19 C20 1.522(3) .
C20 C21 1.524(3) .
C21 C22 1.502(3) .
C23 C24 1.381(3) .
C23 C27 1.391(3) .
C24 C25 1.386(3) .
C25 C26 1.383(3) .
C28 C29 1.382(4) .
C28 C33 1.394(3) .
C29 C30 1.379(4) .
C30 C31 1.370(4) .
C31 C32 1.401(3) .
C32 C33 1.402(3) .
C32 C35 1.513(3) .
C33 C34 1.516(3) .

loop_
_platon_squeeze_void_nr
_platon_squeeze_void_average_x
_platon_squeeze_void_average_y
_platon_squeeze_void_average_z
_platon_squeeze_void_volume
_platon_squeeze_void_count_electrons
_platon_squeeze_void_content
1 0.000 0.084 0.250 92 15 ' '
2 0.000 -0.084 0.750 92 15 ' '
3 0.500 0.416 0.750 92 15 ' '
4 0.500 0.584 0.250 92 15 ' '
